data_7718005
loop_
_publ_author_name
'Haynes, Matthew D.'
'O'Reilly, Andrea'
'Poole, Alice J. M.'
'Roper, Aisling F.'
'Thum, Stefan'
'Morris, Louis J.'
'Coles, Martyn P.'
'Fulton, J. Robin'
'Harder, Sjoerd'
'Turner, Zo&#xeb; R'
'O'Hare, Dermot'

_publ_section_title
;
 Heavier alkaline earth and heterobimetallic s-block "ate" complexes of a
 di(amido)siloxane ligand: solid-state structure and dynamic
 solution-phase behaviour.
;
_journal_issue 11
_journal_name_full 'Dalton transactions (Cambridge, England : 2003)'
_journal_page_first 4542
_journal_page_last 4555
_journal_paper_doi 10.1039/d5dt00044k
_journal_volume 54
_journal_year 2025
_chemical_formula_moiety 'C56 H92 Ba2 N4 O2 Si4, C6 H6'
_chemical_formula_sum 'C62 H98 Ba2 N4 O2 Si4'
_chemical_formula_weight 1318.48
_space_group_crystal_system monoclinic
_space_group_IT_number 15
_space_group_name_Hall '-C 2yc'
_space_group_name_H-M_alt 'C 1 2/c 1'
_atom_sites_solution_hydrogens mixed
_audit_creation_date 2023-12-06
_audit_creation_method
;
Olex2 1.5
(compiled 2023.08.24 svn.re1ec1418 for OlexSys, GUI svn.r6817)
;
_audit_update_record
;
2024-12-18 deposited with the CCDC.	2025-02-06 downloaded from the CCDC.
;
_cell_angle_alpha 90
_cell_angle_beta 93.5715(3)
_cell_angle_gamma 90
_cell_formula_units_Z 4
_cell_length_a 29.62654(9)
_cell_length_b 11.41698(4)
_cell_length_c 20.02024(7)
_cell_measurement_reflns_used 63460
_cell_measurement_temperature 150.0(2)
_cell_measurement_theta_max 76.1470
_cell_measurement_theta_min 4.1150
_cell_volume 6758.61(4)
_computing_cell_refinement 'CrysAlisPro 1.171.41.93a (Rigaku OD, 2020)'
_computing_data_collection 'CrysAlisPro 1.171.41.93a (Rigaku OD, 2020)'
_computing_data_reduction 'CrysAlisPro 1.171.41.93a (Rigaku OD, 2020)'
_computing_molecular_graphics 'Olex2 1.5 (Dolomanov et al., 2009)'
_computing_publication_material 'Olex2 1.5 (Dolomanov et al., 2009)'
_computing_structure_refinement 'SHELXL 2014/7 (Sheldrick, 2015)'
_computing_structure_solution 'SHELXT 2018/2 (Sheldrick, 2018)'
_diffrn_ambient_temperature 150.15
_diffrn_detector_area_resol_mean 10.4102
_diffrn_detector_type Atlas
_diffrn_measured_fraction_theta_full 1.000
_diffrn_measured_fraction_theta_max 0.996
_diffrn_measurement_details
;
List of Runs (angles in degrees, time in seconds):

  # Type    Start    End  Width  t~exp~   \w     \q     \k     \f   Frames
#--------------------------------------------------------------------------
  1  \w    -44.00   5.00   1.00    1.00    --  -42.66  57.00  90.00   49
  2  \w   -121.00  -8.00   1.00    1.00    --  -42.66 -19.00 120.00  113
  3  \w     97.00 122.00   1.00    1.00    --   42.66 178.00 150.00   25
  4  \w     68.00 127.00   1.00    1.00    --   42.66 178.00  30.00   59
  5  \w     41.00  70.00   1.00    4.00    --  111.00 -45.00  60.00   29
  6  \w     55.00 110.00   1.00    4.00    --  111.00-125.00  90.00   55
  7  \w    110.00 177.00   1.00    4.00    --  111.00  77.00  60.00   67
  8  \w     42.00  72.00   1.00    4.00    --  111.00 -45.00 -30.00   30
  9  \w     40.00  65.00   1.00    4.00    --  111.00 -45.00  30.00   25
 10  \w    106.00 174.00   1.00    4.00    --  111.00  77.00 -90.00   68
 11  \w     93.00 157.00   1.00    4.00    --  111.00  30.00  60.00   64
 12  \w     51.00 109.00   1.00    4.00    --  111.00-125.00  30.00   58
 13  \w     99.00 177.00   1.00    4.00    --  111.00  30.00-180.00   78
 14  \w     83.00 124.00   1.00    4.00    --  111.00 -77.00 -30.00   41
 15  \w     47.00  72.00   1.00    4.00    --  111.00 -45.00 150.00   25
 16  \w     42.00  88.00   1.00    4.00    --  111.00-125.00   0.00   46
 17  \w     31.00  73.00   1.00    4.00    --  111.00 -95.00 -90.00   42
 18  \w    134.00 178.00   1.00    4.00    --  111.00 125.00-120.00   44
 19  \w     56.00  81.00   1.00    4.00    --  111.00 -61.00 -30.00   25
 20  \w     -2.00  36.00   1.00    1.00    --  -42.66  19.00 -60.00   38
 21  \w     -4.00  30.00   1.00    1.00    --  -42.66  19.00 -90.00   34
 22  \w   -108.00 -58.00   1.00    1.00    --  -42.66-178.00 -90.00   50
 23  \w     62.00  87.00   1.00    1.00    --   42.66 178.00   0.00   25
 24  \w     81.00 122.00   1.00    1.00    --   42.66 178.00-120.00   41
 25  \w     43.00  69.00   1.00    4.00    --  111.00-125.00-120.00   26
 26  \w     97.00 128.00   1.00    4.00    --  111.00 125.00-150.00   31
 27  \w     61.00 108.00   1.00    4.00    --  111.00-108.00 -43.12   47
 28  \w     82.00 108.00   1.00    4.00    --  111.00-107.00  28.54   26
 29  \w     44.00  70.00   1.00    4.00    --  111.00 -45.00-180.00   26
 30  \w    148.00 174.00   1.00    4.00    --  111.00 125.00-150.00   26
 31  \w     49.00  87.00   1.00    4.00    --  111.00 -61.00 120.00   38
 32  \w    140.00 166.00   1.00    4.00    --  111.00  77.00 150.00   26
 33  \w     71.00 112.00   1.00    4.00    --  111.00-125.00-120.00   41
 34  \w    102.00 128.00   1.00    4.00    --  111.00-149.00 143.10   26
 35  \w     87.00 112.00   1.00    4.00    --  111.00-125.00 150.00   25
 36  \w     43.00  69.00   1.00    4.00    --  111.00-125.00 150.00   26
 37  \w     42.00  68.00   1.00    4.00    --  111.00 -45.00 120.00   26
 38  \w    115.00 141.00   1.00    4.00    --  111.00 125.00  90.00   26
 39  \w    146.00 172.00   1.00    4.00    --  111.00 125.00  90.00   26
 40  \w     73.00 107.00   1.00    4.00    --  111.00-111.00 -65.91   34
 41  \w     43.00  69.00   1.00    4.00    --  111.00-111.00 -65.91   26
 42  \w    104.00 170.00   1.00    4.00    --  111.00  77.00 120.00   66
 43  \w     60.00 107.00   1.00    4.00    --  111.00-101.00-126.01   47
 44  \w    106.00 133.00   1.00    4.00    --  111.00 125.00   0.00   27
 45  \w    151.00 177.00   1.00    4.00    --  111.00 125.00   0.00   26
 46  \w     70.00 108.00   1.00    4.00    --  111.00-105.00 157.74   38
 47  \w    134.00 173.00   1.00    4.00    --  111.00  45.00  90.00   39
 48  \w     40.00  65.00   1.00    4.00    --  111.00 -45.00 150.00   25
 49  \w     86.00 112.00   1.00    4.00    --  111.00-125.00  30.00   26
 50  \w     83.00 108.00   1.00    4.00    --  111.00-104.00  75.36   25
 51  \w      1.00  27.00   1.00    1.00    --   34.00  85.00  26.99   26
 52  \w    -78.00 -23.00   1.00    1.00    --  -42.66 -38.00 -90.00   55
 53  \w   -114.00 -82.00   1.00    1.00    --  -42.66 -38.00 -90.00   32
 54  \w    -42.00 -16.00   1.00    1.00    --  -42.66 -57.00-180.00   26
 55  \w     84.00 114.00   1.00    1.00    --   42.66  38.00   0.00   30
 56  \w     20.00  73.00   1.00    1.00    --   42.66  38.00   0.00   53
 57  \w     14.00  39.00   1.00    1.00    --   46.00  80.00-150.44   25
 58  \w     13.00  38.00   1.00    1.00    --   46.00  82.00 -94.17   25
 59  \w     13.00  38.00   1.00    1.00    --   46.00  82.00  79.80   25
 60  \w     14.00  39.00   1.00    1.00    --   46.00  80.00 156.51   25
 61  \w     15.00  42.00   1.00    1.00    --   46.00  82.00 -26.38   27
 62  \w     28.00  54.00   1.00    1.00    --   58.00  70.00 128.32   26
 63  \w     61.00  87.00   1.00    1.00    --   58.00  70.00 -76.27   26
 64  \w    105.00 130.00   1.00    1.00    --   58.00  70.00 -76.27   25
 65  \w     29.00  54.00   1.00    1.00    --   58.00  70.00 -76.27   25
 66  \w     32.00  58.00   1.00    1.00    --   62.00  71.00-163.53   26
 67  \w     33.00  59.00   1.00    1.00    --   62.00  69.00  29.35   26
 68  \w     37.00  64.00   1.00    1.00    --   66.00  69.00  66.56   27
 69  \w     36.00  62.00   1.00    1.00    --   66.00  71.00-124.79   26
 70  \w     36.00  62.00   1.00    1.00    --   66.00  71.00 -36.43   26
 71  \w     40.00  66.00   1.00    1.00    --   70.00  71.00 158.44   26
 72  \w     40.00  66.00   1.00    1.00    --   70.00  71.00  76.72   26
 73  \w     40.00  66.00   1.00    1.00    --   70.00  71.00 -58.02   26
 74  \w     41.00  68.00   1.00    1.00    --   70.00  68.00 129.30   27
 75  \w    116.00 142.00   1.00    1.00    --   70.00  71.00 -58.02   26
 76  \w     40.00  66.00   1.00    1.00    --   70.00  70.00 -89.26   26
 77  \w     45.00  71.00   1.00    1.00    --   74.00  68.00  38.10   26
 78  \w    109.00 149.00   1.00    4.00    --   78.00  70.00 -22.29   40
 79  \w     48.00  80.00   1.00    4.00    --   78.00  70.00 -22.29   32
 80  \w     48.00  76.00   1.00    4.00    --   78.00  70.00 102.14   28
 81  \w     52.00  79.00   1.00    4.00    --   82.00  70.00-164.93   27
 82  \w     54.00  81.00   1.00    4.00    --   82.00  62.00-176.38   27
 83  \w     54.00  80.00   1.00    4.00    --   82.00  62.00 158.71   26
 84  \w     59.00  84.00   1.00    4.00    --   86.00  64.00 -61.87   25
 85  \w    121.00 147.00   1.00    4.00    --   86.00  64.00 -61.87   26
 86  \w     58.00  94.00   1.00    4.00    --   86.00  69.00  38.55   36
 87  \w     62.00 121.00   1.00    4.00    --   90.00  65.00-109.08   59
 88  \w     64.00  90.00   1.00    4.00    --   90.00  52.00  93.56   26
 89  \w     66.00  92.00   1.00    4.00    --   94.00  62.00-139.35   26
 90  \w     68.00  94.00   1.00    4.00    --   94.00  54.00 172.17   26
 91  \w     66.00  93.00   1.00    4.00    --   94.00  68.00 -96.79   27
 92  \w     66.00  92.00   1.00    4.00    --   94.00  63.00 124.96   26
 93  \w     73.00 100.00   1.00    4.00    --   98.00  53.00 -35.93   27
 94  \w    131.00 157.00   1.00    4.00    --  102.00  67.00  15.04   26
 95  \w     73.00  99.00   1.00    4.00    --  102.00  67.00  15.04   26
 96  \w     77.00 112.00   1.00    4.00    --  106.00  68.00-105.00   35
 97  \w     84.00 110.00   1.00    4.00    --  111.00  60.00  83.33   26
 98  \w    149.00 175.00   1.00    4.00    --  111.00  61.00-180.00   26
 99  \w     83.00 130.00   1.00    4.00    --  111.00  61.00-180.00   47
100  \w    153.00 178.00   1.00    4.00    --  111.00  61.00 -90.00   25
101  \w     83.00 141.00   1.00    4.00    --  111.00  61.00 -90.00   58
102  \w     83.00 176.00   1.00    4.00    --  111.00  61.00-150.00   93
103  \w     83.00 111.00   1.00    4.00    --  111.00  61.00 150.00   28
104  \w    153.00 178.00   1.00    4.00    --  111.00  61.00  30.00   25
105  \w     83.00 112.00   1.00    4.00    --  111.00  61.00  30.00   29
106  \w    115.00 167.00   1.00    4.00    --  111.00  61.00 -30.00   52
107  \w     84.00 133.00   1.00    4.00    --  111.00  61.00  90.00   49
108  \w     83.00 148.00   1.00    4.00    --  111.00  61.00   0.00   65
109  \w     83.00 109.00   1.00    4.00    --  111.00  61.00 -30.00   26
110  \w    153.00 178.00   1.00    4.00    --  111.00  61.00  60.00   25
111  \w    112.00 137.00   1.00    4.00    --  111.00  64.00 -20.38   25
112  \w     83.00 116.00   1.00    4.00    --  111.00  61.00  60.00   33
113  \w     83.00 110.00   1.00    4.00    --  111.00  64.00 -20.38   27
114  \w    149.00 175.00   1.00    4.00    --  111.00  61.00-120.00   26
115  \w     84.00 137.00   1.00    4.00    --  111.00  61.00-120.00   53
116  \w     83.00 137.00   1.00    4.00    --  111.00  61.00 120.00   54
117  \w     83.00 178.00   1.00    4.00    --  111.00  61.00 -60.00   95
;
_diffrn_measurement_device 'four-circle diffractometer'
_diffrn_measurement_device_type 'SuperNova, Dual, Cu at home/near, Atlas'
_diffrn_measurement_method '\w scans'
_diffrn_radiation_type CuK\a
_diffrn_radiation_wavelength 1.54184
_diffrn_reflns_av_R_equivalents 0.0361
_diffrn_reflns_av_unetI/netI 0.0128
_diffrn_reflns_Laue_measured_fraction_full 1.000
_diffrn_reflns_Laue_measured_fraction_max 0.996
_diffrn_reflns_limit_h_max 37
_diffrn_reflns_limit_h_min -37
_diffrn_reflns_limit_k_max 14
_diffrn_reflns_limit_k_min -14
_diffrn_reflns_limit_l_max 25
_diffrn_reflns_limit_l_min -23
_diffrn_reflns_number 89686
_diffrn_reflns_point_group_measured_fraction_full 1.000
_diffrn_reflns_point_group_measured_fraction_max 0.996
_diffrn_reflns_theta_full 67.684
_diffrn_reflns_theta_max 76.187
_diffrn_reflns_theta_min 4.151
_exptl_absorpt_coefficient_mu 9.991
_exptl_absorpt_correction_T_max 1.000
_exptl_absorpt_correction_T_min 0.497
_exptl_absorpt_correction_type gaussian
_exptl_absorpt_process_details
;
CrysAlisPro 1.171.41.93a (Rigaku Oxford Diffraction, 2020)
Numerical absorption correction based on gaussian integration over
a multifaceted crystal model
Empirical absorption correction using spherical harmonics,
implemented in SCALE3 ABSPACK scaling algorithm.
;
_exptl_crystal_colour 'clear colourless'
_exptl_crystal_colour_lustre clear
_exptl_crystal_colour_primary colourless
_exptl_crystal_density_diffrn 1.296
_exptl_crystal_description block
_exptl_crystal_F_000 2728
_exptl_crystal_size_max 0.27
_exptl_crystal_size_mid 0.18
_exptl_crystal_size_min 0.15
_refine_diff_density_max 0.567
_refine_diff_density_min -0.697
_refine_diff_density_rms 0.048
_refine_ls_extinction_method none
_refine_ls_goodness_of_fit_ref 1.024
_refine_ls_hydrogen_treatment mixed
_refine_ls_matrix_type full
_refine_ls_number_parameters 350
_refine_ls_number_reflns 7053
_refine_ls_number_restraints 30
_refine_ls_restrained_S_all 1.067
_refine_ls_R_factor_all 0.0179
_refine_ls_R_factor_gt 0.0175
_refine_ls_shift/su_max 0.004
_refine_ls_shift/su_mean 0.000
_refine_ls_structure_factor_coef Fsqd
_refine_ls_weighting_details 'w=1/[\s^2^(Fo^2^)+(0.0266P)^2^+5.3095P] where P=(Fo^2^+2Fc^2^)/3'
_refine_ls_weighting_scheme calc
_refine_ls_wR_factor_gt 0.0455
_refine_ls_wR_factor_ref 0.0457
_reflns_Friedel_coverage 0.000
_reflns_number_gt 6907
_reflns_number_total 7053
_reflns_threshold_expression 'I > 2\s(I)'
_cod_data_source_file d5dt00044k2.cif
_cod_data_source_block 051mhar23
_cod_depositor_comments 'Adding full bibliography for 7718002--7718016.cif.'
_cod_database_code 7718005
_shelx_shelxl_version_number 2014/7
_shelx_space_group_comment
;
The symmetry employed for this shelxl refinement is uniquely defined
by the following loop, which should always be used as a source of
symmetry information in preference to the above space-group names.
They are only intended as comments.
;
_shelx_estimated_absorpt_t_max 0.316
_shelx_estimated_absorpt_t_min 0.173
_olex2_refinement_description
;
1. Fixed Uiso
 At 1.2 times of:
  All C(H) groups
 At 1.5 times of:
  All C(H,H,H) groups
2. Uiso/Uaniso restraints and constraints
Si1 \\sim C1 \\sim C2: within 2A with sigma of 0.005 and sigma for terminal
atoms of 0.01 within 2A
C10 \\sim C14 \\sim C15 \\sim C16: within 2A with sigma of 0.005 and sigma for
terminal atoms of 0.01 within 2A
3.a Ternary CH refined with riding coordinates:
 C11(H11), C14(H14), C26(H26)
3.b Aromatic/amide H refined with riding coordinates:
 C7(H7), C8(H8), C9(H9), C19(H19), C20(H20), C21(H21), C29(H29), C30(H30),
 C31(H31)
3.c Idealised Me refined as rotating group:
 C1(H1A,H1B,H1C), C2(H2A,H2B,H2C), C3(H3A,H3B,H3C), C4(H4A,H4B,H4C), C12(H12A,
 H12B,H12C), C13(H13A,H13B,H13C), C15(H15A,H15B,H15C), C16(H16A,H16B,H16C),
 C24(H24A,H24B,H24C), C25(H25A,H25B,H25C), C27(H27A,H27B,H27C), C28(H28A,H28B,
 H28C)
;
_olex2_submission_special_instructions 'No special instructions were received'
_oxdiff_exptl_absorpt_empirical_details
;
Empirical correction (ABSPACK) includes:
- Absorption correction using spherical harmonics
- Frame scaling
;

loop_
_space_group_symop_operation_xyz
'x, y, z'
'-x, y, -z+1/2'
'x+1/2, y+1/2, z'
'-x+1/2, y+1/2, -z+1/2'
'-x, -y, -z'
'x, -y, z-1/2'
'-x+1/2, -y+1/2, -z'
'x+1/2, -y+1/2, z-1/2'

loop_
_atom_site_label
_atom_site_type_symbol
_atom_site_fract_x
_atom_site_fract_y
_atom_site_fract_z
_atom_site_U_iso_or_equiv
_atom_site_adp_type
_atom_site_occupancy
_atom_site_site_symmetry_order
_atom_site_calc_flag
_atom_site_refinement_flags_posn
_atom_site_refinement_flags_adp
_atom_site_refinement_flags_occupancy
_atom_site_disorder_assembly
_atom_site_disorder_group
Ba1 Ba 0.43106(2) 0.22453(2) 0.72349(2) 0.01958(3) Uani 1 1 d . . . . .
Si1 Si 0.41970(2) 0.48402(4) 0.64593(3) 0.03872(11) Uani 1 1 d . U . . .
Si2 Si 0.50865(2) 0.34067(3) 0.61426(2) 0.01856(7) Uani 1 1 d . . . . .
O1 O 0.46395(3) 0.39429(9) 0.64857(5) 0.0259(2) Uani 1 1 d . . . . .
N1 N 0.38335(4) 0.40596(12) 0.68800(7) 0.0280(3) Uani 1 1 d . . . . .
N2 N 0.51850(4) 0.21569(10) 0.65870(6) 0.0204(2) Uani 1 1 d . . . . .
C1 C 0.40073(8) 0.5145(3) 0.55681(15) 0.0932(12) Uani 1 1 d . U . . .
H1A H 0.4228 0.5656 0.5368 0.140 Uiso 1 1 calc R U . . .
H1B H 0.3712 0.5533 0.5551 0.140 Uiso 1 1 calc R U . . .
H1C H 0.3983 0.4407 0.5319 0.140 Uiso 1 1 calc R U . . .
C2 C 0.44229(9) 0.62165(18) 0.6844(2) 0.0906(11) Uani 1 1 d . U . . .
H2A H 0.4555 0.6052 0.7295 0.136 Uiso 1 1 calc R U . . .
H2B H 0.4177 0.6786 0.6870 0.136 Uiso 1 1 calc R U . . .
H2C H 0.4656 0.6538 0.6570 0.136 Uiso 1 1 calc R U . . .
C3 C 0.49414(6) 0.31269(16) 0.52376(8) 0.0350(3) Uani 1 1 d . . . . .
H3A H 0.4685 0.2584 0.5190 0.052 Uiso 1 1 calc R U . . .
H3B H 0.5203 0.2782 0.5034 0.052 Uiso 1 1 calc R U . . .
H3C H 0.4860 0.3867 0.5013 0.052 Uiso 1 1 calc R U . . .
C4 C 0.55179(5) 0.45985(13) 0.62393(8) 0.0287(3) Uani 1 1 d . . . . .
H4A H 0.5381 0.5344 0.6093 0.043 Uiso 1 1 calc R U . . .
H4B H 0.5772 0.4419 0.5965 0.043 Uiso 1 1 calc R U . . .
H4C H 0.5628 0.4658 0.6710 0.043 Uiso 1 1 calc R U . . .
C5 C 0.33621(5) 0.41017(14) 0.68287(8) 0.0291(3) Uani 1 1 d . . . . .
C6 C 0.31196(5) 0.48817(16) 0.72303(9) 0.0355(4) Uani 1 1 d . . . . .
C7 C 0.26478(6) 0.48542(18) 0.71907(11) 0.0453(5) Uani 1 1 d . . . . .
H7 H 0.2488 0.5376 0.7460 0.054 Uiso 1 1 calc R U . . .
C8 C 0.24082(6) 0.40889(19) 0.67710(12) 0.0505(5) Uani 1 1 d . . . . .
H8 H 0.2087 0.4082 0.6754 0.061 Uiso 1 1 calc R U . . .
C9 C 0.26387(6) 0.33333(19) 0.63756(11) 0.0460(5) Uani 1 1 d . . . . .
H9 H 0.2473 0.2811 0.6084 0.055 Uiso 1 1 calc R U . . .
C10 C 0.31114(6) 0.33209(17) 0.63957(9) 0.0372(4) Uani 1 1 d . U . . .
C11 C 0.33673(6) 0.57645(18) 0.76809(10) 0.0429(4) Uani 1 1 d . . . . .
H11 H 0.3697 0.5572 0.7687 0.051 Uiso 1 1 calc R U . . .
C12 C 0.32301(9) 0.5716(3) 0.84029(12) 0.0671(7) Uani 1 1 d . . . . .
H12A H 0.2911 0.5930 0.8417 0.101 Uiso 1 1 calc R U . . .
H12B H 0.3416 0.6267 0.8677 0.101 Uiso 1 1 calc R U . . .
H12C H 0.3276 0.4921 0.8578 0.101 Uiso 1 1 calc R U . . .
C13 C 0.33076(8) 0.70055(19) 0.73949(13) 0.0537(5) Uani 1 1 d . . . . .
H13A H 0.3394 0.7015 0.6930 0.081 Uiso 1 1 calc R U . . .
H13B H 0.3500 0.7551 0.7662 0.081 Uiso 1 1 calc R U . . .
H13C H 0.2991 0.7244 0.7409 0.081 Uiso 1 1 calc R U . . .
C14 C 0.33403(7) 0.2445(2) 0.59544(10) 0.0499(5) Uani 1 1 d . U . . .
H14 H 0.3673 0.2600 0.6007 0.060 Uiso 1 1 calc R U . . .
C15 C 0.31963(10) 0.2594(4) 0.52091(13) 0.0950(12) Uani 1 1 d . U . . .
H15A H 0.2872 0.2434 0.5137 0.142 Uiso 1 1 calc R U . . .
H15B H 0.3366 0.2046 0.4944 0.142 Uiso 1 1 calc R U . . .
H15C H 0.3259 0.3399 0.5070 0.142 Uiso 1 1 calc R U . . .
C16 C 0.32661(9) 0.1182(2) 0.61704(14) 0.0665(7) Uani 1 1 d . U . . .
H16A H 0.3378 0.1083 0.6638 0.100 Uiso 1 1 calc R U . . .
H16B H 0.3430 0.0652 0.5886 0.100 Uiso 1 1 calc R U . . .
H16C H 0.2942 0.0999 0.6126 0.100 Uiso 1 1 calc R U . . .
C17 C 0.53940(5) 0.11157(12) 0.63916(7) 0.0227(3) Uani 1 1 d . . . . .
C18 C 0.58739(5) 0.10106(13) 0.63600(7) 0.0266(3) Uani 1 1 d . . . . .
C19 C 0.60673(6) -0.00913(15) 0.62683(9) 0.0366(4) Uani 1 1 d . . . . .
H19 H 0.6386 -0.0150 0.6255 0.044 Uiso 1 1 calc R U . . .
C20 C 0.58108(7) -0.10926(15) 0.61976(10) 0.0424(4) Uani 1 1 d . . . . .
H20 H 0.5951 -0.1835 0.6155 0.051 Uiso 1 1 calc R U . . .
C21 C 0.53437(6) -0.09998(14) 0.61888(9) 0.0354(4) Uani 1 1 d . . . . .
H21 H 0.5164 -0.1685 0.6126 0.043 Uiso 1 1 calc R U . . .
C22 C 0.51324(5) 0.00768(13) 0.62708(7) 0.0264(3) Uani 1 1 d . . . . .
C23 C 0.61859(5) 0.20717(14) 0.63654(8) 0.0271(3) Uani 1 1 d . . . . .
H23 H 0.6029(6) 0.2745(15) 0.6540(9) 0.021(4) Uiso 1 1 d . . . . .
C24 C 0.62967(6) 0.23799(17) 0.56469(9) 0.0372(4) Uani 1 1 d . . . . .
H24A H 0.6015 0.2528 0.5376 0.056 Uiso 1 1 calc R U . . .
H24B H 0.6458 0.1726 0.5454 0.056 Uiso 1 1 calc R U . . .
H24C H 0.6487 0.3083 0.5652 0.056 Uiso 1 1 calc R U . . .
C25 C 0.66303(6) 0.19147(17) 0.67962(9) 0.0359(4) Uani 1 1 d . . . . .
H25A H 0.6564 0.1610 0.7237 0.054 Uiso 1 1 calc R U . . .
H25B H 0.6784 0.2672 0.6850 0.054 Uiso 1 1 calc R U . . .
H25C H 0.6826 0.1362 0.6576 0.054 Uiso 1 1 calc R U . . .
C26 C 0.46186(5) 0.01057(13) 0.62240(8) 0.0285(3) Uani 1 1 d . . . . .
H26 H 0.4523 0.0946 0.6208 0.034 Uiso 1 1 calc R U . . .
C27 C 0.44257(7) -0.04502(14) 0.68454(9) 0.0391(4) Uani 1 1 d . . . . .
H27A H 0.4491 -0.1292 0.6853 0.059 Uiso 1 1 calc R U . . .
H27B H 0.4098 -0.0329 0.6830 0.059 Uiso 1 1 calc R U . . .
H27C H 0.4565 -0.0084 0.7250 0.059 Uiso 1 1 calc R U . . .
C28 C 0.44132(6) -0.04906(18) 0.55893(10) 0.0437(4) Uani 1 1 d . . . . .
H28A H 0.4542 -0.0145 0.5196 0.066 Uiso 1 1 calc R U . . .
H28B H 0.4085 -0.0377 0.5559 0.066 Uiso 1 1 calc R U . . .
H28C H 0.4481 -0.1330 0.5607 0.066 Uiso 1 1 calc R U . . .
C29 C 0.74849(9) 0.3687(3) 0.50998(16) 0.0753(7) Uani 1 1 d . . . . .
H29 H 0.7475 0.4509 0.5171 0.090 Uiso 1 1 calc R U . . .
C30 C 0.76268(10) 0.2950(3) 0.56148(16) 0.0761(8) Uani 1 1 d . . . . .
H30 H 0.7715 0.3267 0.6042 0.091 Uiso 1 1 calc R U . . .
C31 C 0.76417(8) 0.1769(3) 0.55164(15) 0.0709(8) Uani 1 1 d . . . . .
H31 H 0.7739 0.1264 0.5874 0.085 Uiso 1 1 calc R U . . .

loop_
_atom_site_aniso_label
_atom_site_aniso_U_11
_atom_site_aniso_U_22
_atom_site_aniso_U_33
_atom_site_aniso_U_23
_atom_site_aniso_U_13
_atom_site_aniso_U_12
Ba1 0.02089(5) 0.01992(5) 0.01792(5) 0.00013(3) 0.00121(3) -0.00147(3)
Si1 0.0248(2) 0.0337(2) 0.0592(3) 0.0242(2) 0.01581(19) 0.01239(17)
Si2 0.01774(16) 0.01994(16) 0.01800(17) 0.00173(13) 0.00102(13) 0.00072(13)
O1 0.0219(5) 0.0231(5) 0.0334(5) 0.0062(4) 0.0076(4) 0.0045(4)
N1 0.0184(6) 0.0352(7) 0.0305(7) 0.0091(5) 0.0033(5) 0.0049(5)
N2 0.0234(6) 0.0193(5) 0.0185(6) -0.0004(4) 0.0018(4) 0.0025(4)
C1 0.0425(12) 0.152(3) 0.0874(19) 0.091(2) 0.0209(12) 0.0333(15)
C2 0.0682(15) 0.0209(9) 0.191(3) -0.0076(14) 0.0750(19) -0.0037(9)
C3 0.0416(9) 0.0406(9) 0.0222(7) 0.0007(7) -0.0026(6) 0.0006(7)
C4 0.0238(7) 0.0271(7) 0.0351(8) 0.0061(6) 0.0002(6) -0.0020(6)
C5 0.0202(7) 0.0377(8) 0.0295(7) 0.0156(6) 0.0018(6) 0.0048(6)
C6 0.0238(7) 0.0416(9) 0.0416(9) 0.0144(7) 0.0053(6) 0.0104(7)
C7 0.0244(8) 0.0509(11) 0.0616(12) 0.0183(9) 0.0117(8) 0.0137(8)
C8 0.0183(7) 0.0568(12) 0.0764(14) 0.0272(11) 0.0029(8) 0.0053(8)
C9 0.0268(8) 0.0538(11) 0.0558(12) 0.0170(9) -0.0091(8) -0.0025(8)
C10 0.0257(8) 0.0522(10) 0.0331(8) 0.0120(8) -0.0029(6) 0.0039(7)
C11 0.0323(8) 0.0473(10) 0.0494(11) -0.0008(8) 0.0050(7) 0.0169(8)
C12 0.0651(15) 0.0871(19) 0.0493(13) -0.0013(12) 0.0055(11) 0.0200(14)
C13 0.0509(12) 0.0443(10) 0.0663(14) -0.0048(10) 0.0067(10) 0.0159(9)
C14 0.0344(9) 0.0806(13) 0.0335(10) -0.0084(10) -0.0072(8) 0.0001(9)
C15 0.0641(19) 0.183(4) 0.0356(14) -0.0111(17) -0.0117(13) 0.013(2)
C16 0.0589(13) 0.0664(15) 0.0736(16) -0.0327(13) -0.0008(12) -0.0011(12)
C17 0.0300(7) 0.0221(6) 0.0160(6) 0.0002(5) 0.0010(5) 0.0054(5)
C18 0.0301(7) 0.0282(7) 0.0214(7) -0.0012(6) 0.0005(5) 0.0076(6)
C19 0.0355(8) 0.0354(9) 0.0384(9) -0.0039(7) -0.0013(7) 0.0154(7)
C20 0.0524(11) 0.0270(8) 0.0469(10) -0.0071(7) -0.0029(8) 0.0174(8)
C21 0.0489(10) 0.0226(7) 0.0342(8) -0.0048(6) -0.0018(7) 0.0049(7)
C22 0.0359(8) 0.0224(7) 0.0207(6) -0.0021(5) 0.0009(6) 0.0026(6)
C23 0.0237(7) 0.0328(7) 0.0252(7) 0.0003(6) 0.0037(6) 0.0070(6)
C24 0.0352(9) 0.0487(10) 0.0284(9) 0.0021(7) 0.0076(7) 0.0021(7)
C25 0.0273(8) 0.0455(9) 0.0346(9) -0.0019(7) -0.0010(7) 0.0088(7)
C26 0.0359(8) 0.0229(7) 0.0267(7) -0.0066(6) 0.0026(6) -0.0027(6)
C27 0.0545(11) 0.0220(7) 0.0421(10) -0.0021(7) 0.0135(8) -0.0053(7)
C28 0.0408(9) 0.0495(10) 0.0402(10) -0.0218(8) -0.0030(8) -0.0010(8)
C29 0.0612(16) 0.0779(17) 0.087(2) 0.0066(16) 0.0026(14) -0.0062(14)
C30 0.0623(16) 0.105(2) 0.0608(16) -0.0011(15) 0.0002(13) -0.0083(15)
C31 0.0477(13) 0.098(2) 0.0676(16) 0.0260(15) 0.0058(11) -0.0053(13)

loop_
_atom_type_symbol
_atom_type_description
_atom_type_scat_dispersion_real
_atom_type_scat_dispersion_imag
_atom_type_scat_source
C C 0.0181 0.0091 'International Tables Vol C Tables 4.2.6.8 and 6.1.1.4'
H H 0.0000 0.0000 'International Tables Vol C Tables 4.2.6.8 and 6.1.1.4'
Ba Ba -1.0456 8.4617 'International Tables Vol C Tables 4.2.6.8 and 6.1.1.4'
N N 0.0311 0.0180 'International Tables Vol C Tables 4.2.6.8 and 6.1.1.4'
O O 0.0492 0.0322 'International Tables Vol C Tables 4.2.6.8 and 6.1.1.4'
Si Si 0.2541 0.3302 'International Tables Vol C Tables 4.2.6.8 and 6.1.1.4'

loop_
_exptl_crystal_face_index_h
_exptl_crystal_face_index_k
_exptl_crystal_face_index_l
_exptl_crystal_face_perp_dist
-13 5 5 0.0917
13 -5 -5 0.0917
-1 -1 13 0.1216
1 1 -13 0.1216
-13 -5 0 0.0814
-13 0 10 0.1184
0 5 10 0.0980
9 6 5 0.0782
14 5 0 0.0704
12 0 -11 0.1104
15 4 -4 0.0770
-14 -5 1 0.0810
0 -5 -10 0.1363
-6 -5 9 0.1088
-4 -6 6 0.0893
0 -7 0 0.0734
0 7 0 0.0822
-6 6 8 0.0914
7 4 -10 0.1147
4 6 -6 0.0920
6 -5 -9 0.1086
6 -7 3 0.0902
-1 5 -10 0.1183
-8 7 0 0.0919
15 -4 4 0.1005
-16 4 2 0.0949
-11 3 -9 0.1405

loop_
_geom_angle_atom_site_label_1
_geom_angle_atom_site_label_2
_geom_angle_atom_site_label_3
_geom_angle
_geom_angle_site_symmetry_1
_geom_angle_site_symmetry_3
_geom_angle_publ_flag
N1 Ba1 N2 122.09(4) . 2_656 ?
N1 Ba1 N2 112.60(4) . . ?
N1 Ba1 C17 133.97(4) . 2_656 ?
N1 Ba1 C18 118.11(4) . 2_656 ?
N2 Ba1 N2 86.00(4) 2_656 . ?
N2 Ba1 C17 99.60(4) . 2_656 ?
N2 Ba1 C17 26.84(3) 2_656 2_656 ?
N2 Ba1 C18 48.67(4) 2_656 2_656 ?
N2 Ba1 C18 124.49(4) . 2_656 ?
C17 Ba1 C18 26.05(4) 2_656 2_656 ?
O1 Si1 N1 100.81(6) . . ?
O1 Si1 C1 109.57(10) . . ?
O1 Si1 C2 104.20(10) . . ?
N1 Si1 C1 114.64(10) . . ?
N1 Si1 C2 118.07(11) . . ?
C2 Si1 C1 108.49(17) . . ?
O1 Si2 N2 102.14(6) . . ?
O1 Si2 C3 109.04(7) . . ?
O1 Si2 C4 104.40(6) . . ?
N2 Si2 C3 112.79(7) . . ?
N2 Si2 C4 117.64(7) . . ?
C3 Si2 C4 109.90(8) . . ?
Si2 O1 Si1 150.32(7) . . ?
Si1 N1 Ba1 102.02(6) . . ?
C5 N1 Ba1 125.19(10) . . ?
C5 N1 Si1 128.31(10) . . ?
Ba1 N2 Ba1 93.85(4) 2_656 . ?
Si2 N2 Ba1 94.26(5) . . ?
Si2 N2 Ba1 119.45(6) . 2_656 ?
C17 N2 Ba1 124.12(9) . . ?
C17 N2 Ba1 92.58(8) . 2_656 ?
C17 N2 Si2 128.97(10) . . ?
Si1 C1 H1A 109.5 . . ?
Si1 C1 H1B 109.5 . . ?
Si1 C1 H1C 109.5 . . ?
H1A C1 H1B 109.5 . . ?
H1A C1 H1C 109.5 . . ?
H1B C1 H1C 109.5 . . ?
Si1 C2 H2A 109.5 . . ?
Si1 C2 H2B 109.5 . . ?
Si1 C2 H2C 109.5 . . ?
H2A C2 H2B 109.5 . . ?
H2A C2 H2C 109.5 . . ?
H2B C2 H2C 109.5 . . ?
Si2 C3 H3A 109.5 . . ?
Si2 C3 H3B 109.5 . . ?
Si2 C3 H3C 109.5 . . ?
H3A C3 H3B 109.5 . . ?
H3A C3 H3C 109.5 . . ?
H3B C3 H3C 109.5 . . ?
Si2 C4 H4A 109.5 . . ?
Si2 C4 H4B 109.5 . . ?
Si2 C4 H4C 109.5 . . ?
H4A C4 H4B 109.5 . . ?
H4A C4 H4C 109.5 . . ?
H4B C4 H4C 109.5 . . ?
N1 C5 C6 121.20(15) . . ?
N1 C5 C10 120.43(15) . . ?
C10 C5 C6 118.30(14) . . ?
C5 C6 C11 120.71(14) . . ?
C7 C6 C5 119.52(18) . . ?
C7 C6 C11 119.74(17) . . ?
C6 C7 H7 119.2 . . ?
C8 C7 C6 121.65(19) . . ?
C8 C7 H7 119.2 . . ?
C7 C8 H8 120.3 . . ?
C7 C8 C9 119.46(16) . . ?
C9 C8 H8 120.3 . . ?
C8 C9 H9 119.3 . . ?
C8 C9 C10 121.3(2) . . ?
C10 C9 H9 119.3 . . ?
C5 C10 C14 122.12(15) . . ?
C9 C10 C5 119.72(18) . . ?
C9 C10 C14 118.15(18) . . ?
C6 C11 H11 107.3 . . ?
C6 C11 C12 113.14(19) . . ?
C6 C11 C13 110.64(17) . . ?
C12 C11 H11 107.3 . . ?
C12 C11 C13 110.83(19) . . ?
C13 C11 H11 107.3 . . ?
C11 C12 H12A 109.5 . . ?
C11 C12 H12B 109.5 . . ?
C11 C12 H12C 109.5 . . ?
H12A C12 H12B 109.5 . . ?
H12A C12 H12C 109.5 . . ?
H12B C12 H12C 109.5 . . ?
C11 C13 H13A 109.5 . . ?
C11 C13 H13B 109.5 . . ?
C11 C13 H13C 109.5 . . ?
H13A C13 H13B 109.5 . . ?
H13A C13 H13C 109.5 . . ?
H13B C13 H13C 109.5 . . ?
C10 C14 H14 107.2 . . ?
C10 C14 C15 112.6(2) . . ?
C10 C14 C16 112.30(19) . . ?
C15 C14 H14 107.2 . . ?
C16 C14 H14 107.2 . . ?
C16 C14 C15 110.1(2) . . ?
C14 C15 H15A 109.5 . . ?
C14 C15 H15B 109.5 . . ?
C14 C15 H15C 109.5 . . ?
H15A C15 H15B 109.5 . . ?
H15A C15 H15C 109.5 . . ?
H15B C15 H15C 109.5 . . ?
C14 C16 H16A 109.5 . . ?
C14 C16 H16B 109.5 . . ?
C14 C16 H16C 109.5 . . ?
H16A C16 H16B 109.5 . . ?
H16A C16 H16C 109.5 . . ?
H16B C16 H16C 109.5 . . ?
N2 C17 Ba1 60.58(7) . 2_656 ?
N2 C17 C18 122.57(13) . . ?
N2 C17 C22 120.32(13) . . ?
C18 C17 Ba1 81.29(8) . 2_656 ?
C22 C17 Ba1 127.80(9) . 2_656 ?
C22 C17 C18 116.90(13) . . ?
C17 C18 Ba1 72.66(8) . 2_656 ?
C17 C18 C23 122.45(13) . . ?
C19 C18 Ba1 126.92(11) . 2_656 ?
C19 C18 C17 119.79(15) . . ?
C19 C18 C23 117.58(14) . . ?
C23 C18 Ba1 77.40(8) . 2_656 ?
C18 C19 H19 118.9 . . ?
C20 C19 C18 122.20(16) . . ?
C20 C19 H19 118.9 . . ?
C19 C20 H20 120.6 . . ?
C19 C20 C21 118.84(15) . . ?
C21 C20 H20 120.6 . . ?
C20 C21 H21 119.3 . . ?
C20 C21 C22 121.41(16) . . ?
C22 C21 H21 119.3 . . ?
C17 C22 C26 121.54(13) . . ?
C21 C22 C17 120.59(14) . . ?
C21 C22 C26 117.87(14) . . ?
Ba1 C23 H23 52.5(11) 2_656 . ?
C18 C23 Ba1 75.39(8) . 2_656 ?
C18 C23 H23 109.1(10) . . ?
C18 C23 C24 109.91(14) . . ?
C18 C23 C25 114.13(14) . . ?
C24 C23 Ba1 158.09(11) . 2_656 ?
C24 C23 H23 106.8(11) . . ?
C24 C23 C25 109.03(14) . . ?
C25 C23 Ba1 86.63(9) . 2_656 ?
C25 C23 H23 107.6(11) . . ?
C23 C24 H24A 109.5 . . ?
C23 C24 H24B 109.5 . . ?
C23 C24 H24C 109.5 . . ?
H24A C24 H24B 109.5 . . ?
H24A C24 H24C 109.5 . . ?
H24B C24 H24C 109.5 . . ?
C23 C25 H25A 109.5 . . ?
C23 C25 H25B 109.5 . . ?
C23 C25 H25C 109.5 . . ?
H25A C25 H25B 109.5 . . ?
H25A C25 H25C 109.5 . . ?
H25B C25 H25C 109.5 . . ?
C22 C26 H26 107.6 . . ?
C22 C26 C27 111.25(14) . . ?
C22 C26 C28 112.68(13) . . ?
C27 C26 H26 107.6 . . ?
C28 C26 H26 107.6 . . ?
C28 C26 C27 109.80(14) . . ?
C26 C27 H27A 109.5 . . ?
C26 C27 H27B 109.5 . . ?
C26 C27 H27C 109.5 . . ?
H27A C27 H27B 109.5 . . ?
H27A C27 H27C 109.5 . . ?
H27B C27 H27C 109.5 . . ?
C26 C28 H28A 109.5 . . ?
C26 C28 H28B 109.5 . . ?
C26 C28 H28C 109.5 . . ?
H28A C28 H28B 109.5 . . ?
H28A C28 H28C 109.5 . . ?
H28B C28 H28C 109.5 . . ?
C30 C29 H29 120.1 . . ?
C31 C29 H29 120.1 7_656 . ?
C31 C29 C30 119.8(3) 7_656 . ?
C29 C30 H30 119.8 . . ?
C31 C30 C29 120.5(3) . . ?
C31 C30 H30 119.8 . . ?
C29 C31 H31 120.1 7_656 . ?
C30 C31 C29 119.7(3) . 7_656 ?
C30 C31 H31 120.1 . . ?

loop_
_geom_bond_atom_site_label_1
_geom_bond_atom_site_label_2
_geom_bond_distance
_geom_bond_site_symmetry_2
_geom_bond_publ_flag
Ba1 N1 2.5823(13) . ?
Ba1 N2 2.7142(12) 2_656 ?
Ba1 N2 2.9702(12) . ?
Ba1 C17 3.1129(14) 2_656 ?
Ba1 C18 3.2235(15) 2_656 ?
Si1 O1 1.6621(10) . ?
Si1 N1 1.6662(13) . ?
Si1 C1 1.870(3) . ?
Si1 C2 1.856(3) . ?
Si2 O1 1.6474(10) . ?
Si2 N2 1.6970(12) . ?
Si2 C3 1.8636(16) . ?
Si2 C4 1.8685(15) . ?
N1 C5 1.3951(18) . ?
N2 Ba1 2.7142(12) 2_656 ?
N2 C17 1.4070(17) . ?
C1 H1A 0.9800 . ?
C1 H1B 0.9800 . ?
C1 H1C 0.9800 . ?
C2 H2A 0.9800 . ?
C2 H2B 0.9800 . ?
C2 H2C 0.9800 . ?
C3 H3A 0.9800 . ?
C3 H3B 0.9800 . ?
C3 H3C 0.9800 . ?
C4 H4A 0.9800 . ?
C4 H4B 0.9800 . ?
C4 H4C 0.9800 . ?
C5 C6 1.424(2) . ?
C5 C10 1.420(3) . ?
C6 C7 1.396(2) . ?
C6 C11 1.512(3) . ?
C7 H7 0.9500 . ?
C7 C8 1.378(3) . ?
C8 H8 0.9500 . ?
C8 C9 1.380(3) . ?
C9 H9 0.9500 . ?
C9 C10 1.398(2) . ?
C10 C14 1.521(3) . ?
C11 H11 1.0000 . ?
C11 C12 1.527(3) . ?
C11 C13 1.534(3) . ?
C12 H12A 0.9800 . ?
C12 H12B 0.9800 . ?
C12 H12C 0.9800 . ?
C13 H13A 0.9800 . ?
C13 H13B 0.9800 . ?
C13 H13C 0.9800 . ?
C14 H14 1.0000 . ?
C14 C15 1.536(3) . ?
C14 C16 1.526(4) . ?
C15 H15A 0.9800 . ?
C15 H15B 0.9800 . ?
C15 H15C 0.9800 . ?
C16 H16A 0.9800 . ?
C16 H16B 0.9800 . ?
C16 H16C 0.9800 . ?
C17 Ba1 3.1129(14) 2_656 ?
C17 C18 1.432(2) . ?
C17 C22 1.429(2) . ?
C18 Ba1 3.2235(15) 2_656 ?
C18 C19 1.399(2) . ?
C18 C23 1.523(2) . ?
C19 H19 0.9500 . ?
C19 C20 1.375(3) . ?
C20 H20 0.9500 . ?
C20 C21 1.387(3) . ?
C21 H21 0.9500 . ?
C21 C22 1.394(2) . ?
C22 C26 1.519(2) . ?
C23 Ba1 3.2509(16) 2_656 ?
C23 H23 0.975(18) . ?
C23 C24 1.536(2) . ?
C23 C25 1.539(2) . ?
C24 H24A 0.9800 . ?
C24 H24B 0.9800 . ?
C24 H24C 0.9800 . ?
C25 H25A 0.9800 . ?
C25 H25B 0.9800 . ?
C25 H25C 0.9800 . ?
C26 H26 1.0000 . ?
C26 C27 1.538(2) . ?
C26 C28 1.534(2) . ?
C27 H27A 0.9800 . ?
C27 H27B 0.9800 . ?
C27 H27C 0.9800 . ?
C28 H28A 0.9800 . ?
C28 H28B 0.9800 . ?
C28 H28C 0.9800 . ?
C29 H29 0.9500 . ?
C29 C30 1.376(4) . ?
C29 C31 1.369(4) 7_656 ?
C30 H30 0.9500 . ?
C30 C31 1.365(5) . ?
C31 C29 1.369(4) 7_656 ?
C31 H31 0.9500 . ?

loop_
_geom_torsion_atom_site_label_1
_geom_torsion_atom_site_label_2
_geom_torsion_atom_site_label_3
_geom_torsion_atom_site_label_4
_geom_torsion
_geom_torsion_site_symmetry_1
_geom_torsion_site_symmetry_2
_geom_torsion_site_symmetry_3
_geom_torsion_site_symmetry_4
_geom_torsion_publ_flag
Ba1 N1 C5 C6 118.59(14) . . . . ?
Ba1 N1 C5 C10 -58.23(18) . . . . ?
Ba1 N2 C17 Ba1 -96.41(8) . . . 2_656 ?
Ba1 N2 C17 C18 -55.49(13) 2_656 . . . ?
Ba1 N2 C17 C18 -151.90(10) . . . . ?
Ba1 N2 C17 C22 119.04(12) 2_656 . . . ?
Ba1 N2 C17 C22 22.63(17) . . . . ?
Ba1 C17 C18 C19 123.12(14) 2_656 . . . ?
Ba1 C17 C18 C23 -62.00(13) 2_656 . . . ?
Ba1 C17 C22 C21 -94.53(16) 2_656 . . . ?
Ba1 C17 C22 C26 85.76(16) 2_656 . . . ?
Ba1 C18 C19 C20 90.9(2) 2_656 . . . ?
Ba1 C18 C23 C24 -157.72(12) 2_656 . . . ?
Ba1 C18 C23 C25 79.44(12) 2_656 . . . ?
Si1 N1 C5 C6 -89.53(18) . . . . ?
Si1 N1 C5 C10 93.64(18) . . . . ?
Si2 N2 C17 Ba1 132.02(13) . . . 2_656 ?
Si2 N2 C17 C18 76.53(17) . . . . ?
Si2 N2 C17 C22 -108.94(15) . . . . ?
O1 Si1 N1 Ba1 3.01(7) . . . . ?
O1 Si1 N1 C5 -153.80(15) . . . . ?
O1 Si2 N2 Ba1 11.31(5) . . . . ?
O1 Si2 N2 Ba1 -85.55(7) . . . 2_656 ?
O1 Si2 N2 C17 152.91(12) . . . . ?
N1 Si1 O1 Si2 147.62(15) . . . . ?
N1 C5 C6 C7 -176.57(15) . . . . ?
N1 C5 C6 C11 5.5(2) . . . . ?
N1 C5 C10 C9 176.72(15) . . . . ?
N1 C5 C10 C14 -2.3(2) . . . . ?
N2 Si2 O1 Si1 -162.51(14) . . . . ?
N2 C17 C18 Ba1 46.56(12) . . . 2_656 ?
N2 C17 C18 C19 169.68(14) . . . . ?
N2 C17 C18 C23 -15.4(2) . . . . ?
N2 C17 C22 C21 -169.08(14) . . . . ?
N2 C17 C22 C26 11.2(2) . . . . ?
C1 Si1 O1 Si2 26.4(2) . . . . ?
C1 Si1 N1 Ba1 120.57(13) . . . . ?
C1 Si1 N1 C5 -36.2(2) . . . . ?
C2 Si1 O1 Si2 -89.53(19) . . . . ?
C2 Si1 N1 Ba1 -109.63(13) . . . . ?
C2 Si1 N1 C5 93.57(19) . . . . ?
C3 Si2 O1 Si1 -42.95(17) . . . . ?
C3 Si2 N2 Ba1 -105.58(7) . . . . ?
C3 Si2 N2 Ba1 157.56(7) . . . 2_656 ?
C3 Si2 N2 C17 36.02(15) . . . . ?
C4 Si2 O1 Si1 74.46(16) . . . . ?
C4 Si2 N2 Ba1 124.87(6) . . . . ?
C4 Si2 N2 Ba1 28.01(9) . . . 2_656 ?
C4 Si2 N2 C17 -93.53(14) . . . . ?
C5 C6 C7 C8 0.0(3) . . . . ?
C5 C6 C11 C12 -127.81(18) . . . . ?
C5 C6 C11 C13 107.14(18) . . . . ?
C5 C10 C14 C15 -122.7(2) . . . . ?
C5 C10 C14 C16 112.3(2) . . . . ?
C6 C5 C10 C9 -0.2(2) . . . . ?
C6 C5 C10 C14 -179.21(17) . . . . ?
C6 C7 C8 C9 -0.4(3) . . . . ?
C7 C6 C11 C12 54.2(2) . . . . ?
C7 C6 C11 C13 -70.8(2) . . . . ?
C7 C8 C9 C10 0.5(3) . . . . ?
C8 C9 C10 C5 -0.2(3) . . . . ?
C8 C9 C10 C14 178.82(19) . . . . ?
C9 C10 C14 C15 58.3(3) . . . . ?
C9 C10 C14 C16 -66.7(2) . . . . ?
C10 C5 C6 C7 0.3(2) . . . . ?
C10 C5 C6 C11 -177.64(16) . . . . ?
C11 C6 C7 C8 177.95(18) . . . . ?
C17 C18 C19 C20 0.9(3) . . . . ?
C17 C18 C23 Ba1 59.73(12) . . . 2_656 ?
C17 C18 C23 C24 -97.99(17) . . . . ?
C17 C18 C23 C25 139.17(15) . . . . ?
C17 C22 C26 C27 -107.65(16) . . . . ?
C17 C22 C26 C28 128.53(16) . . . . ?
C18 C17 C22 C21 5.8(2) . . . . ?
C18 C17 C22 C26 -173.95(13) . . . . ?
C18 C19 C20 C21 2.8(3) . . . . ?
C19 C18 C23 Ba1 -125.28(14) . . . 2_656 ?
C19 C18 C23 C24 77.00(18) . . . . ?
C19 C18 C23 C25 -45.8(2) . . . . ?
C19 C20 C21 C22 -2.0(3) . . . . ?
C20 C21 C22 C17 -2.3(3) . . . . ?
C20 C21 C22 C26 177.38(16) . . . . ?
C21 C22 C26 C27 72.64(18) . . . . ?
C21 C22 C26 C28 -51.2(2) . . . . ?
C22 C17 C18 Ba1 -128.14(12) . . . 2_656 ?
C22 C17 C18 C19 -5.0(2) . . . . ?
C22 C17 C18 C23 169.86(13) . . . . ?
C23 C18 C19 C20 -174.26(16) . . . . ?
C29 C30 C31 C29 0.1(5) . . . 7_656 ?
C31 C29 C30 C31 -0.1(5) 7_656 . . . ?
